data_4021979
loop_
_publ_author_name
'Stefan Spange'
'Mirko Bauer'
'Bernhard Walfort'
'Heinrich Lang'

_publ_section_title
;
 Barbituric Acid as a Substituent at Aryl Methylium Ions
;
_journal_name_full 'Journal of Organic Chemistry'
_journal_page_first 7850
_journal_page_last 7853
_journal_paper_doi 10.1021/jo061196+
_journal_volume 71
_journal_year 2006
_chemical_formula_sum 'C31 H30 Cl3 F3 N2 O6 S'
_chemical_formula_weight 721.98
_chemical_name_systematic
; 
 ? 
;
_space_group_IT_number 14
_symmetry_cell_setting monoclinic
_symmetry_space_group_name_Hall '-P 2ybc'
_symmetry_space_group_name_H-M 'P 1 21/c 1'
_atom_sites_solution_hydrogens geom
_atom_sites_solution_primary direct
_atom_sites_solution_secondary difmap
_audit_creation_method SHELXL-97
_cell_angle_alpha 90.00
_cell_angle_beta 92.748(4)
_cell_angle_gamma 90.00
_cell_formula_units_Z 4
_cell_length_a 11.768(3)
_cell_length_b 23.204(5)
_cell_length_c 12.531(3)
_cell_measurement_reflns_used 3848
_cell_measurement_temperature 293(2)
_cell_measurement_theta_max 20.50
_cell_measurement_theta_min 2.38
_cell_volume 3417.7(13)
_computing_cell_refinement Saint
_computing_data_collection Smart
_computing_data_reduction Saint
_computing_molecular_graphics XP
_computing_publication_material Shelxtl
_computing_structure_refinement 'SHELXL-97 (Sheldrick, 1997)'
_computing_structure_solution 'SHELXS-97 (Sheldrick, 1990)'
_diffrn_ambient_temperature 293(2)
_diffrn_measured_fraction_theta_full 0.878
_diffrn_measured_fraction_theta_max 0.878
_diffrn_measurement_device_type 'Smart Apex CCD 1k'
_diffrn_measurement_method 'Omega scans'
_diffrn_radiation_monochromator graphite
_diffrn_radiation_source 'fine-focus sealed tube'
_diffrn_radiation_type MoK\a
_diffrn_radiation_wavelength 0.71073
_diffrn_reflns_av_R_equivalents 0.0755
_diffrn_reflns_av_sigmaI/netI 0.1357
_diffrn_reflns_limit_h_max 14
_diffrn_reflns_limit_h_min -14
_diffrn_reflns_limit_k_max 28
_diffrn_reflns_limit_k_min 0
_diffrn_reflns_limit_l_max 15
_diffrn_reflns_limit_l_min 0
_diffrn_reflns_number 22215
_diffrn_reflns_theta_full 26.28
_diffrn_reflns_theta_max 26.28
_diffrn_reflns_theta_min 1.73
_exptl_absorpt_coefficient_mu 0.390
_exptl_absorpt_correction_T_max 0.99999
_exptl_absorpt_correction_T_min 0.66243
_exptl_absorpt_correction_type multi-scan
_exptl_absorpt_process_details sadabs2
_exptl_crystal_colour colorless
_exptl_crystal_density_diffrn 1.403
_exptl_crystal_density_method 'not measured'
_exptl_crystal_description block
_exptl_crystal_F_000 1488
_exptl_crystal_size_max 0.3
_exptl_crystal_size_mid 0.2
_exptl_crystal_size_min 0.2
_refine_diff_density_max 0.300
_refine_diff_density_min -0.267
_refine_diff_density_rms 0.034
_refine_ls_extinction_method none
_refine_ls_goodness_of_fit_ref 0.750
_refine_ls_hydrogen_treatment mixed
_refine_ls_matrix_type full
_refine_ls_number_parameters 426
_refine_ls_number_reflns 6084
_refine_ls_number_restraints 0
_refine_ls_restrained_S_all 0.750
_refine_ls_R_factor_all 0.1545
_refine_ls_R_factor_gt 0.0514
_refine_ls_shift/su_max 0.001
_refine_ls_shift/su_mean 0.000
_refine_ls_structure_factor_coef Fsqd
_refine_ls_weighting_details 'calc w=1/[\s^2^(Fo^2^)+(0.0628P)^2^+0.0000P] where P=(Fo^2^+2Fc^2^)/3'
_refine_ls_weighting_scheme calc
_refine_ls_wR_factor_gt 0.1207
_refine_ls_wR_factor_ref 0.1393
_reflns_number_gt 2146
_reflns_number_total 6277
_reflns_threshold_expression >2sigma(I)
_cod_data_source_file jo061196+si20060609_110112.cif
_cod_original_sg_symbol_H-M 'P 21/c'
_cod_database_code 4021979

loop_
_symmetry_equiv_pos_as_xyz
'x, y, z'
'-x, y+1/2, -z+1/2'
'-x, -y, -z'
'x, -y-1/2, z-1/2'

loop_
_atom_site_label
_atom_site_type_symbol
_atom_site_fract_x
_atom_site_fract_y
_atom_site_fract_z
_atom_site_U_iso_or_equiv
_atom_site_adp_type
_atom_site_occupancy
_atom_site_symmetry_multiplicity
_atom_site_calc_flag
_atom_site_refinement_flags
N1 N 1.0546(2) 0.88723(11) 0.7039(2) 0.0554(7) Uani 1 1 d .
N2 N 1.1118(2) 0.81562(12) 0.8244(2) 0.0542(7) Uani 1 1 d .
H1 H 1.157(2) 0.8036(11) 0.875(2) 0.038(8) Uiso 1 1 d .
H2 H 1.108(4) 0.7050(17) 0.874(4) 0.131(16) Uiso 1 1 d .
O1 O 1.1648(2) 0.90819(11) 0.85378(19) 0.0816(8) Uani 1 1 d .
O2 O 1.0642(2) 0.72103(10) 0.80103(18) 0.0642(6) Uani 1 1 d .
O3 O 0.93700(17) 0.86676(9) 0.56273(17) 0.0551(6) Uani 1 1 d .
C1 C 0.9950(3) 0.84565(14) 0.6475(2) 0.0475(8) Uani 1 1 d .
C2 C 0.9958(3) 0.78833(13) 0.6732(2) 0.0468(8) Uani 1 1 d .
C3 C 1.0582(3) 0.77416(15) 0.7668(3) 0.0507(8) Uani 1 1 d .
C4 C 1.1142(3) 0.87323(17) 0.7977(3) 0.0609(9) Uani 1 1 d .
C5 C 0.9420(3) 0.74768(13) 0.5953(2) 0.0479(8) Uani 1 1 d .
C6 C 0.8655(3) 0.77101(13) 0.5186(2) 0.0504(8) Uani 1 1 d .
C7 C 0.8177(3) 0.73637(15) 0.4385(3) 0.0590(9) Uani 1 1 d .
H7 H 0.7673 0.7522 0.3871 0.071 Uiso 1 1 calc R
C8 C 0.8443(3) 0.67845(17) 0.4346(3) 0.0673(10) Uani 1 1 d .
H8 H 0.8110 0.6550 0.3816 0.081 Uiso 1 1 calc R
C9 C 0.9210(3) 0.65577(15) 0.5101(3) 0.0683(10) Uani 1 1 d .
H9 H 0.9403 0.6170 0.5067 0.082 Uiso 1 1 calc R
C10 C 0.9695(3) 0.68974(14) 0.5905(3) 0.0591(9) Uani 1 1 d .
H10 H 1.0204 0.6737 0.6412 0.071 Uiso 1 1 calc R
C11 C 1.0572(3) 0.94771(14) 0.6657(3) 0.0692(10) Uani 1 1 d .
H11A H 1.0754 0.9728 0.7260 0.083 Uiso 1 1 calc R
H11B H 0.9820 0.9582 0.6368 0.083 Uiso 1 1 calc R
C12 C 1.1429(4) 0.95765(15) 0.5808(3) 0.0782(11) Uani 1 1 d .
H12A H 1.1232 0.9330 0.5203 0.094 Uiso 1 1 calc R
H12B H 1.1362 0.9972 0.5565 0.094 Uiso 1 1 calc R
C13 C 1.2637(4) 0.94662(17) 0.6158(4) 0.0878(13) Uani 1 1 d .
H13A H 1.2731 0.9059 0.6310 0.105 Uiso 1 1 calc R
H13B H 1.2811 0.9675 0.6816 0.105 Uiso 1 1 calc R
C14 C 1.3479(5) 0.9641(2) 0.5341(5) 0.1315(19) Uani 1 1 d .
H14A H 1.3261 0.9472 0.4663 0.197 Uiso 1 1 calc R
H14B H 1.4225 0.9509 0.5568 0.197 Uiso 1 1 calc R
H14C H 1.3485 1.0053 0.5275 0.197 Uiso 1 1 calc R
C15 C 0.8319(3) 0.83339(14) 0.5290(2) 0.0521(8) Uani 1 1 d .
C16 C 0.7460(3) 0.84403(15) 0.6152(2) 0.0522(8) Uani 1 1 d .
C17 C 0.7255(3) 0.89980(17) 0.6474(3) 0.0693(10) Uani 1 1 d .
H17 H 0.7671 0.9301 0.6204 0.083 Uiso 1 1 calc R
C18 C 0.6429(4) 0.91055(18) 0.7198(3) 0.0826(11) Uani 1 1 d .
H18 H 0.6302 0.9483 0.7410 0.099 Uiso 1 1 calc R
C19 C 0.5793(3) 0.8671(2) 0.7614(3) 0.0724(10) Uani 1 1 d .
C20 C 0.6017(3) 0.81185(18) 0.7311(3) 0.0713(10) Uani 1 1 d .
H20 H 0.5611 0.7816 0.7598 0.086 Uiso 1 1 calc R
C21 C 0.6844(3) 0.79987(16) 0.6576(3) 0.0620(9) Uani 1 1 d .
H21 H 0.6979 0.7620 0.6375 0.074 Uiso 1 1 calc R
C22 C 0.4876(4) 0.8803(2) 0.8395(4) 0.1102(15) Uani 1 1 d .
H22A H 0.4151 0.8677 0.8097 0.165 Uiso 1 1 calc R
H22B H 0.4852 0.9211 0.8523 0.165 Uiso 1 1 calc R
H22C H 0.5045 0.8605 0.9056 0.165 Uiso 1 1 calc R
C23 C 0.7947(3) 0.86145(14) 0.4232(2) 0.0550(8) Uani 1 1 d .
C24 C 0.8708(3) 0.88156(13) 0.3529(2) 0.0546(8) Uani 1 1 d .
H24 H 0.9482 0.8790 0.3707 0.065 Uiso 1 1 calc R
C25 C 0.8357(4) 0.90538(14) 0.2569(3) 0.0665(10) Uani 1 1 d .
H25 H 0.8897 0.9199 0.2121 0.080 Uiso 1 1 calc R
C26 C 0.7207(4) 0.90834(17) 0.2249(3) 0.0819(12) Uani 1 1 d .
C27 C 0.6445(4) 0.8871(2) 0.2939(3) 0.1010(15) Uani 1 1 d .
H27 H 0.5672 0.8879 0.2745 0.121 Uiso 1 1 calc R
C28 C 0.6807(3) 0.86433(19) 0.3934(3) 0.0903(13) Uani 1 1 d .
H28 H 0.6272 0.8510 0.4397 0.108 Uiso 1 1 calc R
C29 C 0.6820(5) 0.9354(2) 0.1193(3) 0.1201(18) Uani 1 1 d .
H29A H 0.6535 0.9060 0.0713 0.180 Uiso 1 1 calc R
H29B H 0.7450 0.9545 0.0888 0.180 Uiso 1 1 calc R
H29C H 0.6228 0.9629 0.1309 0.180 Uiso 1 1 calc R
C30 C 0.2259(4) 0.92588(19) 0.1209(3) 0.1048(15) Uani 1 1 d .
H30 H 0.2054 0.8942 0.0719 0.126 Uiso 1 1 calc R
Cl1 Cl 0.35686(13) 0.95149(7) 0.08832(13) 0.1418(6) Uani 1 1 d .
Cl2 Cl 0.12408(15) 0.98076(8) 0.10080(16) 0.1598(7) Uani 1 1 d .
Cl3 Cl 0.2223(2) 0.90067(9) 0.24562(14) 0.2213(12) Uani 1 1 d .
S1 S 0.25588(8) 0.73252(5) 0.03497(7) 0.0655(3) Uani 1 1 d .
O4 O 0.2348(2) 0.79249(11) 0.0144(2) 0.0814(7) Uani 1 1 d .
O5 O 0.1798(2) 0.69501(10) -0.02796(19) 0.0733(7) Uani 1 1 d .
O6 O 0.2738(2) 0.71563(13) 0.14297(19) 0.0943(9) Uani 1 1 d .
C31 C 0.3909(4) 0.7209(2) -0.0241(4) 0.0954(14) Uani 1 1 d .
F1 F 0.3802(3) 0.73087(15) -0.1279(2) 0.1462(12) Uani 1 1 d .
F2 F 0.4694(2) 0.75511(15) 0.0177(3) 0.1419(12) Uani 1 1 d .
F3 F 0.4250(2) 0.66716(15) -0.0101(3) 0.1578(14) Uani 1 1 d .

loop_
_atom_site_aniso_label
_atom_site_aniso_U_11
_atom_site_aniso_U_22
_atom_site_aniso_U_33
_atom_site_aniso_U_23
_atom_site_aniso_U_13
_atom_site_aniso_U_12
N1 0.0575(18) 0.0565(17) 0.0515(16) -0.0021(13) -0.0057(14) -0.0026(14)
N2 0.0534(18) 0.064(2) 0.0445(16) -0.0021(15) -0.0083(15) -0.0030(15)
O1 0.098(2) 0.0792(17) 0.0655(16) -0.0118(13) -0.0196(16) -0.0183(15)
O2 0.0754(17) 0.0641(16) 0.0524(14) 0.0063(12) -0.0057(13) -0.0021(13)
O3 0.0470(13) 0.0624(13) 0.0549(13) 0.0074(11) -0.0066(11) -0.0082(11)
C1 0.0370(17) 0.062(2) 0.0433(18) -0.0020(16) -0.0005(15) -0.0039(16)
C2 0.0449(18) 0.054(2) 0.0417(17) 0.0020(15) 0.0028(15) -0.0013(15)
C3 0.0435(19) 0.060(2) 0.0492(19) -0.0049(17) 0.0062(16) 0.0010(17)
C4 0.060(2) 0.073(3) 0.049(2) -0.0107(19) -0.0024(18) -0.007(2)
C5 0.0453(19) 0.058(2) 0.0401(16) 0.0005(14) 0.0031(15) -0.0052(16)
C6 0.0438(18) 0.067(2) 0.0405(17) 0.0025(16) 0.0048(15) -0.0082(17)
C7 0.057(2) 0.070(2) 0.0490(19) -0.0036(17) -0.0060(17) -0.0117(19)
C8 0.069(2) 0.083(3) 0.050(2) -0.0094(18) -0.0055(19) -0.019(2)
C9 0.079(3) 0.064(2) 0.062(2) -0.0076(18) 0.008(2) -0.010(2)
C10 0.061(2) 0.068(2) 0.0492(19) -0.0006(17) 0.0017(17) -0.0058(19)
C11 0.072(3) 0.058(2) 0.076(2) -0.0017(18) -0.010(2) -0.0021(19)
C12 0.093(3) 0.064(2) 0.077(3) 0.0078(19) -0.007(3) -0.015(2)
C13 0.085(3) 0.076(3) 0.103(3) 0.013(2) 0.001(3) -0.002(2)
C14 0.118(4) 0.140(4) 0.138(4) 0.034(4) 0.032(4) -0.014(4)
C15 0.0387(17) 0.067(2) 0.0495(19) 0.0036(15) -0.0041(15) -0.0092(17)
C16 0.0438(18) 0.068(2) 0.0446(18) 0.0086(16) -0.0041(15) -0.0045(17)
C17 0.060(2) 0.073(3) 0.076(2) 0.008(2) 0.014(2) 0.003(2)
C18 0.085(3) 0.084(3) 0.080(3) -0.005(2) 0.010(3) 0.018(2)
C19 0.055(2) 0.105(3) 0.057(2) 0.003(2) -0.002(2) 0.010(2)
C20 0.062(2) 0.088(3) 0.065(2) 0.009(2) 0.012(2) -0.003(2)
C21 0.054(2) 0.080(2) 0.0523(19) -0.0008(18) -0.0012(18) -0.0014(19)
C22 0.091(3) 0.159(4) 0.083(3) -0.002(3) 0.032(3) 0.021(3)
C23 0.048(2) 0.067(2) 0.0491(19) 0.0023(15) -0.0050(17) -0.0008(17)
C24 0.054(2) 0.059(2) 0.051(2) -0.0023(16) 0.0067(18) 0.0050(16)
C25 0.079(3) 0.070(2) 0.051(2) -0.0005(18) 0.012(2) 0.004(2)
C26 0.094(3) 0.100(3) 0.051(2) 0.009(2) -0.005(2) 0.025(3)
C27 0.057(3) 0.173(5) 0.072(3) 0.030(3) -0.011(2) 0.008(3)
C28 0.049(2) 0.158(4) 0.064(2) 0.031(2) -0.008(2) -0.010(2)
C29 0.116(4) 0.179(5) 0.065(3) 0.038(3) -0.003(3) 0.043(4)
C30 0.129(4) 0.097(3) 0.088(3) -0.004(2) 0.004(3) -0.036(3)
Cl1 0.1109(11) 0.1809(15) 0.1346(12) -0.0038(10) 0.0153(10) -0.0068(10)
Cl2 0.1337(12) 0.1801(16) 0.1675(15) -0.0254(12) 0.0283(12) 0.0155(12)
Cl3 0.315(3) 0.234(2) 0.1117(12) 0.0538(13) -0.0319(17) -0.126(2)
S1 0.0523(6) 0.0971(8) 0.0469(5) 0.0089(5) -0.0009(4) 0.0058(5)
O4 0.0840(19) 0.0837(18) 0.0742(16) -0.0034(14) -0.0202(15) 0.0159(15)
O5 0.0668(16) 0.0921(18) 0.0600(14) 0.0069(13) -0.0078(13) -0.0017(14)
O6 0.091(2) 0.142(2) 0.0489(14) 0.0179(15) -0.0038(14) -0.0046(17)
C31 0.065(3) 0.125(4) 0.097(4) 0.036(3) 0.016(3) 0.009(3)
F1 0.124(2) 0.229(3) 0.090(2) 0.023(2) 0.0483(19) 0.004(2)
F2 0.0613(16) 0.190(3) 0.173(3) 0.059(2) -0.0084(19) -0.028(2)
F3 0.095(2) 0.148(3) 0.235(4) 0.037(3) 0.058(2) 0.047(2)

loop_
_atom_type_symbol
_atom_type_description
_atom_type_scat_dispersion_real
_atom_type_scat_dispersion_imag
_atom_type_scat_source
C C 0.0033 0.0016 'International Tables Vol C Tables 4.2.6.8 and 6.1.1.4'
H H 0.0000 0.0000 'International Tables Vol C Tables 4.2.6.8 and 6.1.1.4'
N N 0.0061 0.0033 'International Tables Vol C Tables 4.2.6.8 and 6.1.1.4'
O O 0.0106 0.0060 'International Tables Vol C Tables 4.2.6.8 and 6.1.1.4'
Cl Cl 0.1484 0.1585 'International Tables Vol C Tables 4.2.6.8 and 6.1.1.4'
F F 0.0171 0.0103 'International Tables Vol C Tables 4.2.6.8 and 6.1.1.4'
S S 0.1246 0.1234 'International Tables Vol C Tables 4.2.6.8 and 6.1.1.4'

loop_
_geom_angle_atom_site_label_1
_geom_angle_atom_site_label_2
_geom_angle_atom_site_label_3
_geom_angle
C1 N1 C4 120.1(3)
C1 N1 C11 121.2(3)
C4 N1 C11 118.7(3)
C3 N2 C4 125.3(3)
C1 O3 C15 114.8(2)
O3 C1 C2 123.0(3)
O3 C1 N1 112.6(3)
C2 C1 N1 124.5(3)
C1 C2 C3 115.2(3)
C1 C2 C5 117.8(3)
C3 C2 C5 126.7(3)
O2 C3 N2 118.9(3)
O2 C3 C2 121.2(3)
N2 C3 C2 120.0(3)
O1 C4 N1 123.6(3)
O1 C4 N2 121.5(3)
N1 C4 N2 114.9(3)
C10 C5 C6 119.4(3)
C10 C5 C2 123.7(3)
C6 C5 C2 116.7(3)
C7 C6 C5 120.1(3)
C7 C6 C15 121.4(3)
C5 C6 C15 118.4(3)
C8 C7 C6 120.4(3)
C9 C8 C7 119.2(3)
C8 C9 C10 121.1(4)
C9 C10 C5 119.8(3)
N1 C11 C12 113.2(3)
C13 C12 C11 115.1(3)
C12 C13 C14 113.7(4)
O3 C15 C6 107.7(2)
O3 C15 C23 102.9(2)
C6 C15 C23 113.7(3)
O3 C15 C16 106.3(2)
C6 C15 C16 113.5(3)
C23 C15 C16 111.8(3)
C21 C16 C17 118.8(3)
C21 C16 C15 121.9(3)
C17 C16 C15 119.1(3)
C16 C17 C18 119.9(4)
C19 C18 C17 122.0(4)
C20 C19 C18 117.8(3)
C20 C19 C22 121.4(4)
C18 C19 C22 120.8(4)
C19 C20 C21 121.3(4)
C16 C21 C20 120.1(3)
C24 C23 C28 117.9(3)
C24 C23 C15 122.5(3)
C28 C23 C15 119.6(3)
C23 C24 C25 121.7(3)
C24 C25 C26 121.3(4)
C27 C26 C25 117.3(3)
C27 C26 C29 121.5(4)
C25 C26 C29 121.2(4)
C26 C27 C28 121.1(4)
C23 C28 C27 120.7(4)
Cl3 C30 Cl1 114.0(3)
Cl3 C30 Cl2 109.9(3)
Cl1 C30 Cl2 109.2(2)
O6 S1 O4 117.21(17)
O6 S1 O5 114.36(17)
O4 S1 O5 112.74(14)
O6 S1 C31 104.9(2)
O4 S1 C31 102.6(2)
O5 S1 C31 102.7(2)
F2 C31 F3 108.4(4)
F2 C31 F1 108.7(4)
F3 C31 F1 108.1(5)
F2 C31 S1 111.3(4)
F3 C31 S1 110.8(3)
F1 C31 S1 109.5(3)

loop_
_geom_bond_atom_site_label_1
_geom_bond_atom_site_label_2
_geom_bond_distance
N1 C1 1.370(4)
N1 C4 1.378(4)
N1 C11 1.483(4)
N2 C3 1.342(4)
N2 C4 1.379(4)
O1 C4 1.212(4)
O2 C3 1.306(4)
O3 C1 1.328(3)
O3 C15 1.502(4)
C1 C2 1.368(4)
C2 C3 1.392(4)
C2 C5 1.478(4)
C5 C10 1.385(4)
C5 C6 1.395(4)
C6 C7 1.384(4)
C6 C15 1.507(4)
C7 C8 1.381(5)
C8 C9 1.380(5)
C9 C10 1.381(5)
C11 C12 1.519(6)
C12 C13 1.490(6)
C13 C14 1.513(6)
C15 C23 1.522(4)
C15 C16 1.535(5)
C16 C21 1.377(4)
C16 C17 1.380(4)
C17 C18 1.384(5)
C18 C19 1.374(5)
C19 C20 1.366(5)
C19 C22 1.522(5)
C20 C21 1.399(5)
C23 C24 1.368(4)
C23 C28 1.376(5)
C24 C25 1.369(4)
C25 C26 1.394(6)
C26 C27 1.367(6)
C26 C29 1.515(5)
C27 C28 1.402(5)
C30 Cl3 1.671(5)
C30 Cl1 1.719(5)
C30 Cl2 1.758(5)
S1 O6 1.415(3)
S1 O4 1.435(2)
S1 O5 1.454(3)
S1 C31 1.805(5)
C31 F2 1.308(6)
C31 F3 1.319(5)
C31 F1 1.321(5)

loop_
_geom_torsion_atom_site_label_1
_geom_torsion_atom_site_label_2
_geom_torsion_atom_site_label_3
_geom_torsion_atom_site_label_4
_geom_torsion
C15 O3 C1 C2 28.9(4)
C15 O3 C1 N1 -152.3(2)
C4 N1 C1 O3 176.3(3)
C11 N1 C1 O3 -4.1(4)
C4 N1 C1 C2 -4.9(5)
C11 N1 C1 C2 174.7(3)
O3 C1 C2 C3 -178.0(2)
N1 C1 C2 C3 3.4(4)
O3 C1 C2 C5 8.2(4)
N1 C1 C2 C5 -170.5(3)
C4 N2 C3 O2 179.1(3)
C4 N2 C3 C2 -2.1(5)
C1 C2 C3 O2 178.9(3)
C5 C2 C3 O2 -7.9(5)
C1 C2 C3 N2 0.1(4)
C5 C2 C3 N2 173.3(3)
C1 N1 C4 O1 -176.9(3)
C11 N1 C4 O1 3.4(5)
C1 N1 C4 N2 2.7(4)
C11 N1 C4 N2 -176.9(3)
C3 N2 C4 O1 -179.8(3)
C3 N2 C4 N1 0.6(5)
C1 C2 C5 C10 156.2(3)
C3 C2 C5 C10 -16.9(5)
C1 C2 C5 C6 -19.1(4)
C3 C2 C5 C6 167.9(3)
C10 C5 C6 C7 0.0(4)
C2 C5 C6 C7 175.5(3)
C10 C5 C6 C15 176.7(3)
C2 C5 C6 C15 -7.8(4)
C5 C6 C7 C8 0.7(5)
C15 C6 C7 C8 -175.9(3)
C6 C7 C8 C9 -1.4(5)
C7 C8 C9 C10 1.3(5)
C8 C9 C10 C5 -0.6(5)
C6 C5 C10 C9 -0.1(5)
C2 C5 C10 C9 -175.2(3)
C1 N1 C11 C12 -81.4(4)
C4 N1 C11 C12 98.3(4)
N1 C11 C12 C13 -62.0(4)
C11 C12 C13 C14 -172.7(4)
C1 O3 C15 C6 -51.4(3)
C1 O3 C15 C23 -171.8(2)
C1 O3 C15 C16 70.5(3)
C7 C6 C15 O3 -142.6(3)
C5 C6 C15 O3 40.8(3)
C7 C6 C15 C23 -29.2(4)
C5 C6 C15 C23 154.1(3)
C7 C6 C15 C16 100.1(3)
C5 C6 C15 C16 -76.6(3)
O3 C15 C16 C21 -134.2(3)
C6 C15 C16 C21 -16.0(4)
C23 C15 C16 C21 114.3(3)
O3 C15 C16 C17 49.1(3)
C6 C15 C16 C17 167.3(3)
C23 C15 C16 C17 -62.5(4)
C21 C16 C17 C18 -1.1(5)
C15 C16 C17 C18 175.8(3)
C16 C17 C18 C19 -0.2(6)
C17 C18 C19 C20 1.6(6)
C17 C18 C19 C22 -178.9(4)
C18 C19 C20 C21 -1.8(5)
C22 C19 C20 C21 178.7(3)
C17 C16 C21 C20 0.9(5)
C15 C16 C21 C20 -175.9(3)
C19 C20 C21 C16 0.6(5)
O3 C15 C23 C24 35.5(4)
C6 C15 C23 C24 -80.7(4)
C16 C15 C23 C24 149.2(3)
O3 C15 C23 C28 -148.0(3)
C6 C15 C23 C28 95.8(4)
C16 C15 C23 C28 -34.4(4)
C28 C23 C24 C25 1.8(5)
C15 C23 C24 C25 178.3(3)
C23 C24 C25 C26 -2.3(5)
C24 C25 C26 C27 0.8(6)
C24 C25 C26 C29 179.2(3)
C25 C26 C27 C28 1.1(7)
C29 C26 C27 C28 -177.3(4)
C24 C23 C28 C27 0.1(6)
C15 C23 C28 C27 -176.5(4)
C26 C27 C28 C23 -1.5(7)
O6 S1 C31 F2 -65.1(4)
O4 S1 C31 F2 57.8(4)
O5 S1 C31 F2 175.0(3)
O6 S1 C31 F3 55.6(4)
O4 S1 C31 F3 178.6(4)
O5 S1 C31 F3 -64.3(4)
O6 S1 C31 F1 174.7(4)
O4 S1 C31 F1 -62.3(4)
O5 S1 C31 F1 54.8(4)

loop_
_cod_related_entry_id
_cod_related_entry_database
_cod_related_entry_code
1 ChemSpider 21154222
